data_2104332
loop_
_publ_author_name
'Bartalucci, Giuditta'
'Fisher, Stuart'
'Helliwell, John R.'
'Helliwell, Madeleine'
'Liaaen-Jensen, Synn\/ove'
'Warren, John E.'
'Wilkinson, James'

_publ_section_title
;
 X-ray crystal structures of diacetates of 6-s-<i>cis</i> and
 6-s-<i>trans</i> astaxanthin and of 7,8-didehydroastaxanthin and
 7,8,7',8'-tetradehydroastaxanthin: comparison with free and
 protein-bound astaxanthins
;
_journal_issue 2
_journal_name_full 'Acta Crystallographica Section B'
_journal_page_first 238
_journal_page_last 247
_journal_paper_doi 10.1107/S0108768109004649
_journal_volume 65
_journal_year 2009
_chemical_formula_moiety 'C44 H56 O6'
_chemical_formula_sum 'C44 H56 O6'
_chemical_formula_weight 680.89
_chemical_name_systematic
;
 ?
;
_space_group_IT_number 14
_symmetry_cell_setting monoclinic
_symmetry_space_group_name_Hall '-P 2ybc'
_symmetry_space_group_name_H-M 'P 1 21/c 1'
_atom_sites_solution_hydrogens geom
_atom_sites_solution_primary direct
_atom_sites_solution_secondary difmap
_audit_creation_method SHELXL-97
_cell_angle_alpha 90.00
_cell_angle_beta 100.700(2)
_cell_angle_gamma 90.00
_cell_formula_units_Z 2
_cell_length_a 10.6598(10)
_cell_length_b 10.1683(10)
_cell_length_c 18.2940(18)
_cell_measurement_reflns_used 3456
_cell_measurement_temperature 100(2)
_cell_measurement_theta_max 26.17
_cell_measurement_theta_min 2.27
_cell_volume 1948.4(3)
_computing_cell_refinement 'Bruker SMART'
_computing_data_collection 'Bruker SMART'
_computing_data_reduction 'Bruker SAINT'
_computing_molecular_graphics 'Bruker SHELXTL; PLATON (Spek,2003)'
_computing_publication_material 'Bruker SHELXTL; PLATON (Spek,2003)'
_computing_structure_refinement 'SHELXL-97 (Sheldrick, 2008)'
_computing_structure_solution 'SHELXS-97 (Sheldrick, 2008)'
_diffrn_ambient_temperature 100(2)
_diffrn_measured_fraction_theta_full 0.996
_diffrn_measured_fraction_theta_max 0.996
_diffrn_measurement_device_type 'Bruker APEX CCD area detector'
_diffrn_measurement_method 'phi and omega scans'
_diffrn_radiation_monochromator graphite
_diffrn_radiation_source 'fine-focus sealed tube'
_diffrn_radiation_type MoK\a
_diffrn_radiation_wavelength 0.71073
_diffrn_reflns_av_R_equivalents 0.0718
_diffrn_reflns_av_sigmaI/netI 0.0523
_diffrn_reflns_limit_h_max 11
_diffrn_reflns_limit_h_min -12
_diffrn_reflns_limit_k_max 12
_diffrn_reflns_limit_k_min -9
_diffrn_reflns_limit_l_max 21
_diffrn_reflns_limit_l_min -21
_diffrn_reflns_number 9816
_diffrn_reflns_theta_full 25.03
_diffrn_reflns_theta_max 25.03
_diffrn_reflns_theta_min 1.94
_exptl_absorpt_coefficient_mu 0.076
_exptl_absorpt_correction_type none
_exptl_crystal_colour red
_exptl_crystal_density_diffrn 1.161
_exptl_crystal_density_method 'not measured'
_exptl_crystal_description plate
_exptl_crystal_F_000 736
_exptl_crystal_size_max 0.60
_exptl_crystal_size_mid 0.60
_exptl_crystal_size_min 0.10
_refine_diff_density_max 0.394
_refine_diff_density_min -0.214
_refine_ls_extinction_method none
_refine_ls_goodness_of_fit_ref 1.079
_refine_ls_hydrogen_treatment constr
_refine_ls_matrix_type full
_refine_ls_number_parameters 305
_refine_ls_number_reflns 3425
_refine_ls_number_restraints 73
_refine_ls_restrained_S_all 1.077
_refine_ls_R_factor_all 0.0839
_refine_ls_R_factor_gt 0.0653
_refine_ls_shift/su_max 0.001
_refine_ls_shift/su_mean 0.000
_refine_ls_structure_factor_coef Fsqd
_refine_ls_weighting_details 'calc w=1/[\s^2^(Fo^2^)+(0.0489P)^2^+1.5414P] where P=(Fo^2^+2Fc^2^)/3'
_refine_ls_weighting_scheme calc
_refine_ls_wR_factor_gt 0.1668
_refine_ls_wR_factor_ref 0.1749
_reflns_number_gt 2506
_reflns_number_total 3425
_reflns_threshold_expression >2sigma(I)
_cod_data_source_file ry5026.cif
_cod_data_source_block s-trans-1
_cod_depositor_comments
;
The following automatic conversions were performed:
'_symmetry_cell_setting' value 'Monoclinic' changed to 'monoclinic'
according to '/home/saulius/struct/CIF-dictionaries/cif_core.dic'
dictionary named 'cif_core.dic' version 2.4.1 from 2010-06-29.

Automatic conversion script
Id: cif_fix_enum 1527 2010-12-29 10:47:43Z saulius 

The following automatic conversions were performed:

'_symmetry_cell_setting' value 'Monoclinic' changed to 'monoclinic'
according to /home/saulius/struct/CIF-dictionaries/cif_core.dic
dictionary named 'cif_core.dic' version 2.4.1 from 2010-06-29.

Automatic conversion script
Id: cif_fix_values 1715 2011-07-08 13:25:40Z adriana 
;
_cod_original_sg_symbol_Hall -P2ybc
_cod_original_sg_symbol_H-M P21/c
_cod_database_code 2104332
_cod_database_fobs_code 2104332

loop_
_symmetry_equiv_pos_as_xyz
'x, y, z'
'-x, y+1/2, -z+1/2'
'-x, -y, -z'
'x, -y-1/2, z-1/2'

loop_
_atom_site_type_symbol
_atom_site_label
_atom_site_fract_x
_atom_site_fract_y
_atom_site_fract_z
_atom_site_U_iso_or_equiv
_atom_site_adp_type
_atom_site_calc_flag
_atom_site_refinement_flags
_atom_site_occupancy
_atom_site_disorder_assembly
_atom_site_disorder_group
O O4 0.86809(19) -0.07034(18) 0.34294(10) 0.0525(5) Uani d . 1 A .
O O3 1.0473(3) 0.1135(3) 0.35298(15) 0.0504(7) Uani d PD 0.788(4) A 1
O O21 0.9139(2) 0.2207(3) 0.41407(15) 0.0608(8) Uani d PD 0.788(4) A 1
C C1 0.9199(5) 0.1090(6) 0.1462(3) 0.0412(14) Uani d PD 0.788(4) A 1
C C2 1.0123(2) 0.1161(2) 0.22110(13) 0.0523(10) Uani d PD 0.788(4) A 1
H H2A 1.0743 0.0430 0.2235 0.063 Uiso calc PR 0.788(4) A 1
H H2B 1.0608 0.1994 0.2230 0.063 Uiso calc PR 0.788(4) A 1
C C3 0.9532(2) 0.1091(2) 0.28575(13) 0.0574(8) Uani d PRD 0.788(4) A 1
H H3 0.8959 0.1872 0.2852 0.069 Uiso calc PR 0.788(4) A 1
C C16 1.0070(5) 0.0802(6) 0.0901(3) 0.0500(12) Uani d PD 0.788(4) A 1
H H16A 0.9607 0.0982 0.0396 0.075 Uiso calc PR 0.788(4) A 1
H H16B 1.0330 -0.0124 0.0939 0.075 Uiso calc PR 0.788(4) A 1
H H16C 1.0829 0.1363 0.1009 0.075 Uiso calc PR 0.788(4) A 1
C C17 0.8510(7) 0.2415(7) 0.1283(3) 0.0490(13) Uani d PD 0.788(4) A 1
H H17A 0.7949 0.2364 0.0795 0.073 Uiso calc PR 0.788(4) A 1
H H17B 0.9143 0.3112 0.1278 0.073 Uiso calc PR 0.788(4) A 1
H H17C 0.8000 0.2612 0.1664 0.073 Uiso calc PR 0.788(4) A 1
C C21 1.0126(4) 0.1660(4) 0.4135(2) 0.0477(9) Uani d PD 0.788(4) A 1
C C22 1.1163(10) 0.1437(11) 0.4793(3) 0.0541(17) Uani d PD 0.788(4) A 1
H H22A 1.1852 0.0927 0.4641 0.081 Uiso calc PR 0.788(4) A 1
H H22B 1.0821 0.0952 0.5175 0.081 Uiso calc PR 0.788(4) A 1
H H22C 1.1498 0.2286 0.4995 0.081 Uiso calc PR 0.788(4) A 1
O O3B 0.9884(16) 0.1680(13) 0.3577(6) 0.086(4) Uani d PDU 0.212(4) A 2
O O21B 1.1647(12) 0.0432(13) 0.3953(7) 0.092(4) Uani d PDU 0.212(4) A 2
C C1B 0.8923(19) 0.143(2) 0.1490(8) 0.033(4) Uani d PDU 0.212(4) A 2
C C2B 0.9304(11) 0.1951(10) 0.2280(5) 0.034(2) Uani d PDU 0.212(4) A 2
H H2C 1.0084 0.2488 0.2299 0.041 Uiso calc PR 0.212(4) A 2
H H2D 0.8620 0.2555 0.2371 0.041 Uiso calc PR 0.212(4) A 2
C C3B 0.9532(2) 0.1091(2) 0.28575(13) 0.0574(8) Uani d PDU 0.212(4) A 2
H H3B 1.0366 0.0706 0.2789 0.069 Uiso calc PR 0.212(4) A 2
C C16B 1.0126(17) 0.103(2) 0.1221(8) 0.038(4) Uani d PDU 0.212(4) A 2
H H16D 0.9920 0.0826 0.0689 0.056 Uiso calc PR 0.212(4) A 2
H H16E 1.0494 0.0251 0.1496 0.056 Uiso calc PR 0.212(4) A 2
H H16F 1.0743 0.1753 0.1305 0.056 Uiso calc PR 0.212(4) A 2
C C17B 0.825(2) 0.2538(19) 0.0996(10) 0.039(4) Uani d PDU 0.212(4) A 2
H H17D 0.8135 0.2274 0.0472 0.059 Uiso calc PR 0.212(4) A 2
H H17E 0.8769 0.3338 0.1073 0.059 Uiso calc PR 0.212(4) A 2
H H17F 0.7413 0.2709 0.1126 0.059 Uiso calc PR 0.212(4) A 2
C C21B 1.0830(16) 0.1169(16) 0.4087(9) 0.067(4) Uani d PDU 0.212(4) A 2
C C22B 1.084(4) 0.171(4) 0.4838(13) 0.084(15) Uani d PD 0.212(4) A 2
H H22D 1.0070 0.1428 0.5013 0.125 Uiso calc PR 0.212(4) A 2
H H22E 1.0867 0.2672 0.4818 0.125 Uiso calc PR 0.212(4) A 2
H H22F 1.1597 0.1386 0.5180 0.125 Uiso calc PR 0.212(4) A 2
C C4 0.8740(2) -0.0121(3) 0.28521(15) 0.0440(6) Uani d . 1 . .
C C5 0.8007(2) -0.0538(2) 0.21228(15) 0.0402(6) Uani d . 1 A .
C C6 0.8172(2) 0.0049(3) 0.14774(15) 0.0431(6) Uani d . 1 . .
C C7 0.7383(2) -0.0415(3) 0.07905(15) 0.0476(7) Uani d . 1 A .
H H7 0.6825 -0.1119 0.0852 0.057 Uiso calc R 1 . .
C C8 0.7310(2) -0.0012(3) 0.00776(15) 0.0425(6) Uani d . 1 . .
H H8 0.7853 0.0686 -0.0014 0.051 Uiso calc R 1 A .
C C9 0.6457(2) -0.0577(3) -0.05540(15) 0.0449(7) Uani d . 1 A .
C C10 0.6507(2) -0.0112(3) -0.12432(15) 0.0442(6) Uani d . 1 . .
H H10 0.7107 0.0568 -0.1272 0.053 Uiso calc R 1 A .
C C11 0.5747(2) -0.0542(3) -0.19332(16) 0.0457(7) Uani d . 1 A .
H H11 0.5099 -0.1176 -0.1915 0.055 Uiso calc R 1 . .
C C12 0.5898(3) -0.0100(3) -0.26051(15) 0.0469(7) Uani d . 1 . .
H H12 0.6564 0.0516 -0.2617 0.056 Uiso calc R 1 A .
C C13 0.5128(3) -0.0487(3) -0.33144(16) 0.0481(7) Uani d . 1 A .
C C14 0.5442(3) 0.0002(3) -0.39485(16) 0.0500(7) Uani d . 1 . .
H H14 0.6155 0.0579 -0.3889 0.060 Uiso calc R 1 A .
C C15 0.4814(3) -0.0260(3) -0.46986(15) 0.0518(7) Uani d . 1 . .
H H15 0.4095 -0.0830 -0.4774 0.062 Uiso calc R 1 . .
C C18 0.7081(3) -0.1646(3) 0.21580(16) 0.0498(7) Uani d . 1 . .
H H18A 0.6217 -0.1362 0.1934 0.075 Uiso calc R 1 A .
H H18B 0.7103 -0.1891 0.2678 0.075 Uiso calc R 1 . .
H H18C 0.7321 -0.2406 0.1885 0.075 Uiso calc R 1 . .
C C19 0.5587(3) -0.1675(3) -0.04230(16) 0.0545(8) Uani d . 1 . .
H H19A 0.5012 -0.1892 -0.0890 0.082 Uiso calc R 1 A .
H H19B 0.5083 -0.1401 -0.0053 0.082 Uiso calc R 1 . .
H H19C 0.6096 -0.2451 -0.0240 0.082 Uiso calc R 1 . .
C C20 0.4038(3) -0.1426(3) -0.33138(17) 0.0558(8) Uani d . 1 . .
H H20A 0.3506 -0.1457 -0.3812 0.084 Uiso calc R 1 A .
H H20B 0.3522 -0.1128 -0.2955 0.084 Uiso calc R 1 . .
H H20C 0.4376 -0.2306 -0.3175 0.084 Uiso calc R 1 . .

loop_
_atom_site_aniso_label
_atom_site_aniso_U_11
_atom_site_aniso_U_22
_atom_site_aniso_U_33
_atom_site_aniso_U_12
_atom_site_aniso_U_13
_atom_site_aniso_U_23
O4 0.0581(12) 0.0456(11) 0.0557(12) 0.0024(9) 0.0156(9) 0.0097(9)
O3 0.0533(17) 0.0532(19) 0.0413(16) -0.0091(13) 0.0001(13) 0.0031(13)
O21 0.0474(16) 0.0661(18) 0.0669(18) 0.0059(13) 0.0056(13) -0.0082(14)
C1 0.036(3) 0.042(4) 0.045(2) -0.005(2) 0.0062(19) -0.0026(19)
C2 0.046(2) 0.058(2) 0.053(2) -0.0114(18) 0.0091(17) -0.0015(18)
C3 0.0627(19) 0.0551(18) 0.0530(17) -0.0119(15) 0.0071(14) 0.0016(13)
C16 0.037(2) 0.061(3) 0.055(3) -0.0023(19) 0.015(2) 0.005(3)
C17 0.054(3) 0.042(3) 0.050(3) -0.007(2) 0.006(3) -0.002(2)
C21 0.049(3) 0.042(2) 0.051(3) -0.0122(19) 0.008(2) 0.0009(18)
C22 0.060(3) 0.060(5) 0.041(3) -0.008(3) 0.004(2) -0.001(2)
O3B 0.130(10) 0.063(8) 0.054(4) -0.021(6) -0.009(7) 0.008(5)
O21B 0.089(9) 0.081(9) 0.112(10) -0.021(6) 0.033(7) -0.009(7)
C1B 0.038(8) 0.018(8) 0.047(4) -0.002(6) 0.021(6) -0.006(5)
C2B 0.044(6) 0.025(5) 0.042(4) -0.018(4) 0.030(4) -0.007(3)
C3B 0.0627(19) 0.0551(18) 0.0530(17) -0.0119(15) 0.0071(14) 0.0016(13)
C16B 0.041(8) 0.047(9) 0.027(8) 0.007(6) 0.014(7) 0.003(7)
C17B 0.045(9) 0.015(7) 0.056(8) 0.000(5) 0.008(9) -0.013(7)
C21B 0.084(11) 0.060(10) 0.057(8) -0.026(6) 0.010(6) -0.007(7)
C22B 0.11(3) 0.060(19) 0.085(19) -0.04(2) 0.037(17) -0.026(12)
C4 0.0424(15) 0.0401(14) 0.0516(16) 0.0070(12) 0.0140(12) 0.0044(13)
C5 0.0333(13) 0.0339(13) 0.0556(16) 0.0032(10) 0.0142(12) -0.0004(12)
C6 0.0367(14) 0.0409(15) 0.0518(16) -0.0025(12) 0.0084(12) -0.0026(12)
C7 0.0372(15) 0.0450(16) 0.0610(18) -0.0069(12) 0.0107(13) -0.0034(13)
C8 0.0324(13) 0.0391(14) 0.0550(16) 0.0007(11) 0.0055(11) -0.0043(12)
C9 0.0356(14) 0.0370(14) 0.0604(18) 0.0041(11) 0.0043(12) -0.0065(12)
C10 0.0340(14) 0.0394(14) 0.0569(17) 0.0034(11) 0.0026(12) -0.0085(12)
C11 0.0361(14) 0.0372(14) 0.0605(18) 0.0071(11) 0.0001(12) -0.0095(13)
C12 0.0398(15) 0.0393(14) 0.0574(17) 0.0049(12) -0.0017(13) -0.0095(13)
C13 0.0395(15) 0.0396(15) 0.0600(18) 0.0091(12) -0.0043(13) -0.0095(13)
C14 0.0457(16) 0.0396(15) 0.0589(18) 0.0022(12) -0.0056(13) -0.0084(13)
C15 0.0493(17) 0.0392(15) 0.0606(18) 0.0042(12) -0.0061(14) -0.0091(13)
C18 0.0458(16) 0.0374(15) 0.0673(18) -0.0012(12) 0.0137(14) 0.0024(13)
C19 0.0437(16) 0.0528(17) 0.0647(19) -0.0057(13) 0.0042(14) -0.0089(14)
C20 0.0407(16) 0.0518(17) 0.070(2) 0.0043(13) -0.0022(14) -0.0112(15)

loop_
_atom_type_symbol
_atom_type_description
_atom_type_scat_dispersion_real
_atom_type_scat_dispersion_imag
_atom_type_scat_source
C C 0.0033 0.0016 'International Tables Vol C Tables 4.2.6.8 and 6.1.1.4'
H H 0.0000 0.0000 'International Tables Vol C Tables 4.2.6.8 and 6.1.1.4'
O O 0.0106 0.0060 'International Tables Vol C Tables 4.2.6.8 and 6.1.1.4'

loop_
_geom_angle_atom_site_label_1
_geom_angle_atom_site_label_2
_geom_angle_atom_site_label_3
_geom_angle_site_symmetry_1
_geom_angle_site_symmetry_3
_geom_angle
_geom_angle_publ_flag
C21 O3 C3 . . 117.6(3) ?
C6 C1 C2 . . 111.1(4) ?
C6 C1 C16 . . 113.9(4) ?
C2 C1 C16 . . 103.8(4) ?
C6 C1 C17 . . 107.2(4) ?
C2 C1 C17 . . 110.5(4) ?
C16 C1 C17 . . 110.4(5) ?
C3 C2 C1 . . 115.1(2) ?
C3 C2 H2A . . 108.5 ?
C1 C2 H2A . . 108.5 ?
C3 C2 H2B . . 108.5 ?
C1 C2 H2B . . 108.5 ?
H2A C2 H2B . . 107.5 ?
O3 C3 C2 . . 111.02(15) ?
O3 C3 C4 . . 109.6(2) ?
C2 C3 C4 . . 111.57(14) ?
O3 C3 H3 . . 108.2 ?
C2 C3 H3 . . 108.2 ?
C4 C3 H3 . . 108.2 ?
O21 C21 O3 . . 124.9(4) ?
O21 C21 C22 . . 125.9(5) ?
O3 C21 C22 . . 109.2(5) ?
C16B C1B C2B . . 108.0(13) ?
C16B C1B C17B . . 109.7(15) ?
C2B C1B C17B . . 108.4(13) ?
C16B C1B C6 . . 102.1(13) ?
C2B C1B C6 . . 111.2(12) ?
C17B C1B C6 . . 116.9(15) ?
C1B C2B H2C . . 107.5 ?
C1B C2B H2D . . 107.5 ?
H2C C2B H2D . . 107.0 ?
C1B C16B H16D . . 109.5 ?
C1B C16B H16E . . 109.5 ?
H16D C16B H16E . . 109.5 ?
C1B C16B H16F . . 109.5 ?
H16D C16B H16F . . 109.5 ?
H16E C16B H16F . . 109.5 ?
C1B C17B H17D . . 109.5 ?
C1B C17B H17E . . 109.5 ?
H17D C17B H17E . . 109.5 ?
C1B C17B H17F . . 109.5 ?
H17D C17B H17F . . 109.5 ?
H17E C17B H17F . . 109.5 ?
O21B C21B O3B . . 125.1(16) ?
O21B C21B C22B . . 122.5(19) ?
O3B C21B C22B . . 112.2(19) ?
C21B C22B H22D . . 109.5 ?
C21B C22B H22E . . 109.5 ?
H22D C22B H22E . . 109.5 ?
C21B C22B H22F . . 109.5 ?
H22D C22B H22F . . 109.5 ?
H22E C22B H22F . . 109.5 ?
O4 C4 C5 . . 122.6(2) ?
O4 C4 C3 . . 120.9(2) ?
C5 C4 C3 . . 116.5(2) ?
C6 C5 C4 . . 121.7(2) ?
C6 C5 C18 . . 123.7(2) ?
C4 C5 C18 . . 114.6(2) ?
C5 C6 C7 . . 117.3(2) ?
C5 C6 C1 . . 121.8(3) ?
C7 C6 C1 . . 120.7(3) ?
C5 C6 C1B . . 120.7(6) ?
C7 C6 C1B . . 120.0(6) ?
C1 C6 C1B . . 16.6(6) ?
C8 C7 C6 . . 130.8(3) ?
C8 C7 H7 . . 114.6 ?
C6 C7 H7 . . 114.6 ?
C7 C8 C9 . . 124.2(3) ?
C7 C8 H8 . . 117.9 ?
C9 C8 H8 . . 117.9 ?
C10 C9 C8 . . 118.4(3) ?
C10 C9 C19 . . 122.7(2) ?
C8 C9 C19 . . 118.9(2) ?
C9 C10 C11 . . 126.7(3) ?
C9 C10 H10 . . 116.6 ?
C11 C10 H10 . . 116.6 ?
C12 C11 C10 . . 123.9(3) ?
C12 C11 H11 . . 118.0 ?
C10 C11 H11 . . 118.0 ?
C11 C12 C13 . . 125.5(3) ?
C11 C12 H12 . . 117.2 ?
C13 C12 H12 . . 117.2 ?
C14 C13 C12 . . 118.3(3) ?
C14 C13 C20 . . 123.1(2) ?
C12 C13 C20 . . 118.6(3) ?
C13 C14 C15 . . 127.0(3) ?
C13 C14 H14 . . 116.5 ?
C15 C14 H14 . . 116.5 ?
C15 C15 C14 3_654 . 123.6(4) ?
C15 C15 H15 3_654 . 118.2 ?
C14 C15 H15 . . 118.2 ?
C5 C18 H18A . . 109.5 ?
C5 C18 H18B . . 109.5 ?
H18A C18 H18B . . 109.5 ?
C5 C18 H18C . . 109.5 ?
H18A C18 H18C . . 109.5 ?
H18B C18 H18C . . 109.5 ?
C9 C19 H19A . . 109.5 ?
C9 C19 H19B . . 109.5 ?
H19A C19 H19B . . 109.5 ?
C9 C19 H19C . . 109.5 ?
H19A C19 H19C . . 109.5 ?
H19B C19 H19C . . 109.5 ?
C13 C20 H20A . . 109.5 ?
C13 C20 H20B . . 109.5 ?
H20A C20 H20B . . 109.5 ?
C13 C20 H20C . . 109.5 ?
H20A C20 H20C . . 109.5 ?
H20B C20 H20C . . 109.5 ?

loop_
_geom_bond_atom_site_label_1
_geom_bond_atom_site_label_2
_geom_bond_site_symmetry_2
_geom_bond_distance
_geom_bond_publ_flag
O4 C4 . 1.222(3) ?
O3 C21 . 1.342(5) ?
O3 C3 . 1.437(3) ?
O21 C21 . 1.192(4) ?
C1 C6 . 1.526(7) ?
C1 C2 . 1.533(5) ?
C1 C16 . 1.535(6) ?
C1 C17 . 1.540(6) ?
C2 C3 . 1.4413 ?
C2 H2A . 0.9900 ?
C2 H2B . 0.9900 ?
C3 C4 . 1.494(4) ?
C3 H3 . 1.0000 ?
C16 H16A . 0.9800 ?
C16 H16B . 0.9800 ?
C16 H16C . 0.9800 ?
C17 H17A . 0.9800 ?
C17 H17B . 0.9800 ?
C17 H17C . 0.9800 ?
C21 C22 . 1.493(8) ?
C22 H22A . 0.9800 ?
C22 H22B . 0.9800 ?
C22 H22C . 0.9800 ?
O3B C21B . 1.344(15) ?
O21B C21B . 1.208(15) ?
C1B C16B . 1.512(15) ?
C1B C2B . 1.523(15) ?
C1B C17B . 1.538(15) ?
C1B C6 . 1.61(2) ?
C2B H2C . 0.9900 ?
C2B H2D . 0.9900 ?
C16B H16D . 0.9800 ?
C16B H16E . 0.9800 ?
C16B H16F . 0.9800 ?
C17B H17D . 0.9800 ?
C17B H17E . 0.9800 ?
C17B H17F . 0.9800 ?
C21B C22B . 1.477(17) ?
C22B H22D . 0.9800 ?
C22B H22E . 0.9800 ?
C22B H22F . 0.9800 ?
C4 C5 . 1.477(4) ?
C5 C6 . 1.363(4) ?
C5 C18 . 1.507(3) ?
C6 C7 . 1.455(4) ?
C7 C8 . 1.356(4) ?
C7 H7 . 0.9500 ?
C8 C9 . 1.450(4) ?
C8 H8 . 0.9500 ?
C9 C10 . 1.357(4) ?
C9 C19 . 1.499(4) ?
C10 C11 . 1.436(4) ?
C10 H10 . 0.9500 ?
C11 C12 . 1.346(4) ?
C11 H11 . 0.9500 ?
C12 C13 . 1.455(4) ?
C12 H12 . 0.9500 ?
C13 C14 . 1.360(4) ?
C13 C20 . 1.505(4) ?
C14 C15 . 1.436(4) ?
C14 H14 . 0.9500 ?
C15 C15 3_654 1.347(6) ?
C15 H15 . 0.9500 ?
C18 H18A . 0.9800 ?
C18 H18B . 0.9800 ?
C18 H18C . 0.9800 ?
C19 H19A . 0.9800 ?
C19 H19B . 0.9800 ?
C19 H19C . 0.9800 ?
C20 H20A . 0.9800 ?
C20 H20B . 0.9800 ?
C20 H20C . 0.9800 ?

loop_
_geom_torsion_atom_site_label_1
_geom_torsion_atom_site_label_2
_geom_torsion_atom_site_label_3
_geom_torsion_atom_site_label_4
_geom_torsion_site_symmetry_1
_geom_torsion_site_symmetry_2
_geom_torsion_site_symmetry_3
_geom_torsion_site_symmetry_4
_geom_torsion
_geom_torsion_publ_flag
C6 C1 C2 C3 . . . . -42.2(4) ?
C16 C1 C2 C3 . . . . -165.0(3) ?
C17 C1 C2 C3 . . . . 76.7(4) ?
C21 O3 C3 C2 . . . . 150.7(3) ?
C21 O3 C3 C4 . . . . -85.6(3) ?
C1 C2 C3 O3 . . . . 178.7(4) ?
C1 C2 C3 C4 . . . . 56.1(3) ?
C3 O3 C21 O21 . . . . -7.8(6) ?
C3 O3 C21 C22 . . . . 171.8(5) ?
O3 C3 C4 O4 . . . . 20.4(3) ?
C2 C3 C4 O4 . . . . 143.8(2) ?
O3 C3 C4 C5 . . . . -161.8(2) ?
C2 C3 C4 C5 . . . . -38.4(2) ?
O4 C4 C5 C6 . . . . -173.9(2) ?
C3 C4 C5 C6 . . . . 8.4(3) ?
O4 C4 C5 C18 . . . . 6.1(4) ?
C3 C4 C5 C18 . . . . -171.7(2) ?
C4 C5 C6 C7 . . . . -178.7(2) ?
C18 C5 C6 C7 . . . . 1.4(4) ?
C4 C5 C6 C1 . . . . 5.1(4) ?
C18 C5 C6 C1 . . . . -174.8(3) ?
C4 C5 C6 C1B . . . . -14.4(8) ?
C18 C5 C6 C1B . . . . 165.7(8) ?
C2 C1 C6 C5 . . . . 10.9(5) ?
C16 C1 C6 C5 . . . . 127.6(4) ?
C17 C1 C6 C5 . . . . -110.0(4) ?
C2 C1 C6 C7 . . . . -165.2(3) ?
C16 C1 C6 C7 . . . . -48.5(5) ?
C17 C1 C6 C7 . . . . 73.9(5) ?
C2 C1 C6 C1B . . . . 102(2) ?
C16 C1 C6 C1B . . . . -141(2) ?
C17 C1 C6 C1B . . . . -19(2) ?
C16B C1B C6 C5 . . . . 111.8(9) ?
C2B C1B C6 C5 . . . . -3.3(14) ?
C17B C1B C6 C5 . . . . -128.5(11) ?
C16B C1B C6 C7 . . . . -84.3(11) ?
C2B C1B C6 C7 . . . . 160.6(8) ?
C17B C1B C6 C7 . . . . 35.4(15) ?
C16B C1B C6 C1 . . . . 12.9(16) ?
C2B C1B C6 C1 . . . . -102(3) ?
C17B C1B C6 C1 . . . . 133(3) ?
C5 C6 C7 C8 . . . . 178.3(3) ?
C1 C6 C7 C8 . . . . -5.4(5) ?
C1B C6 C7 C8 . . . . 13.9(8) ?
C6 C7 C8 C9 . . . . -179.6(3) ?
C7 C8 C9 C10 . . . . -177.9(2) ?
C7 C8 C9 C19 . . . . 0.3(4) ?
C8 C9 C10 C11 . . . . 179.9(2) ?
C19 C9 C10 C11 . . . . 1.8(4) ?
C9 C10 C11 C12 . . . . -175.5(3) ?
C10 C11 C12 C13 . . . . -178.4(2) ?
C11 C12 C13 C14 . . . . -176.9(3) ?
C11 C12 C13 C20 . . . . 2.0(4) ?
C12 C13 C14 C15 . . . . 179.7(2) ?
C20 C13 C14 C15 . . . . 0.9(4) ?
C13 C14 C15 C15 . . . 3_654 -179.7(3) ?
